data_2234606
loop_
_publ_author_name
'Zhang, Chun-Yan'
'Yao, Xue-Jun'
'Wang, Run-Ling'
'Xie, Cheng-Zhi'

_publ_section_title
;
 Poly[[bis(\m-4,4'-bipyridine-\k^2^<i>N</i>:<i>N</i>')copper(I)]
 perchlorate 0.24-hydrate]
;
_journal_coeditor_code GK2464
_journal_issue 5
_journal_name_full 'Acta Crystallographica Section E'
_journal_page_first m660
_journal_page_last m661
_journal_paper_doi 10.1107/S1600536812017266
_journal_volume 68
_journal_year 2012
_chemical_formula_iupac '[Cu (C10 H8 N2)2] Cl O4, 0.24H2 O'
_chemical_formula_moiety 'C20 H16 Cu N4 +, Cl O4 -, 0.24(H2 O)'
_chemical_formula_sum 'C20 H16.48 Cl Cu N4 O4.24'
_chemical_formula_weight 479.68
_chemical_name_systematic
;
Poly[[bis(\m-4,4'-bipyridine-\k^2^<i>N</i>:<i>N</i>')copper(I)] perchlorate
0.24-hydrate]
;
_space_group_IT_number 14
_symmetry_cell_setting monoclinic
_symmetry_space_group_name_Hall '-P 2ybc'
_symmetry_space_group_name_H-M 'P 1 21/c 1'
_atom_sites_solution_hydrogens geom
_atom_sites_solution_primary direct
_atom_sites_solution_secondary difmap
_cell_angle_alpha 90.00
_cell_angle_beta 100.40(3)
_cell_angle_gamma 90.00
_cell_formula_units_Z 8
_cell_length_a 7.1894(14)
_cell_length_b 32.380(7)
_cell_length_c 17.319(4)
_cell_measurement_reflns_used 36980
_cell_measurement_temperature 293(2)
_cell_measurement_theta_max 25.50
_cell_measurement_theta_min 3.05
_cell_volume 3965.5(15)
_computing_cell_refinement 'RAPID-AUTO (Rigaku, 2004)'
_computing_data_collection 'RAPID-AUTO (Rigaku, 2004)'
_computing_data_reduction 'RAPID-AUTO (Rigaku, 2004)'
_computing_molecular_graphics 'SHELXTL (Sheldrick, 2008) and DIAMOND (Brandenburg & Berndt, 2005)'
_computing_publication_material 'SHELXTL (Sheldrick, 2008)'
_computing_structure_refinement 'SHELXL97 (Sheldrick, 2008)'
_computing_structure_solution 'SHELXS97 (Sheldrick, 2008)'
_diffrn_ambient_temperature 293(2)
_diffrn_measured_fraction_theta_full 0.975
_diffrn_measured_fraction_theta_max 0.975
_diffrn_measurement_device_type 'Rigaku R-AXIS RAPID IP area-detector'
_diffrn_measurement_method '\w scans'
_diffrn_radiation_monochromator graphite
_diffrn_radiation_source 'fine-focus sealed tube'
_diffrn_radiation_type MoK\a
_diffrn_radiation_wavelength 0.71073
_diffrn_reflns_av_R_equivalents 0.0953
_diffrn_reflns_av_sigmaI/netI 0.0831
_diffrn_reflns_limit_h_max 8
_diffrn_reflns_limit_h_min -8
_diffrn_reflns_limit_k_max 38
_diffrn_reflns_limit_k_min -38
_diffrn_reflns_limit_l_max 20
_diffrn_reflns_limit_l_min -20
_diffrn_reflns_number 29543
_diffrn_reflns_theta_full 25.00
_diffrn_reflns_theta_max 25.03
_diffrn_reflns_theta_min 3.05
_diffrn_standards_interval_count 0
_diffrn_standards_interval_time 0
_diffrn_standards_number 0
_exptl_absorpt_coefficient_mu 1.274
_exptl_absorpt_correction_T_max 0.877
_exptl_absorpt_correction_T_min 0.732
_exptl_absorpt_correction_type multi-scan
_exptl_absorpt_process_details '(ABSCOR; Higashi, 1995)'
_exptl_crystal_colour orange
_exptl_crystal_density_diffrn 1.607
_exptl_crystal_density_method 'not measured'
_exptl_crystal_description block
_exptl_crystal_F_000 1955
_exptl_crystal_size_max 0.26
_exptl_crystal_size_mid 0.11
_exptl_crystal_size_min 0.11
_refine_diff_density_max 1.432
_refine_diff_density_min -0.862
_refine_ls_extinction_method none
_refine_ls_goodness_of_fit_ref 1.036
_refine_ls_hydrogen_treatment constr
_refine_ls_matrix_type full
_refine_ls_number_parameters 547
_refine_ls_number_reflns 6849
_refine_ls_number_restraints 0
_refine_ls_restrained_S_all 1.036
_refine_ls_R_factor_all 0.1044
_refine_ls_R_factor_gt 0.0700
_refine_ls_shift/su_max 0.000
_refine_ls_shift/su_mean 0.000
_refine_ls_structure_factor_coef Fsqd
_refine_ls_weighting_details 'calc w=1/[\s^2^(Fo^2^)+(0.0887P)^2^+9.2459P] where P=(Fo^2^+2Fc^2^)/3'
_refine_ls_weighting_scheme calc
_refine_ls_wR_factor_gt 0.1769
_refine_ls_wR_factor_ref 0.2009
_reflns_number_gt 4507
_reflns_number_total 6849
_reflns_threshold_expression I>2sigma(I)
_cod_data_source_file gk2464.cif
_cod_data_source_block I
_cod_original_cell_volume 3965.6(14)
_cod_original_sg_symbol_H-M 'P 21/c'
_cod_database_code 2234606
_cod_database_fobs_code 2234606

loop_
_symmetry_equiv_pos_as_xyz
'x, y, z'
'-x, y+1/2, -z+1/2'
'-x, -y, -z'
'x, -y-1/2, z-1/2'

loop_
_atom_site_type_symbol
_atom_site_label
_atom_site_fract_x
_atom_site_fract_y
_atom_site_fract_z
_atom_site_U_iso_or_equiv
_atom_site_adp_type
_atom_site_calc_flag
_atom_site_refinement_flags
_atom_site_occupancy
_atom_site_symmetry_multiplicity
C C1 -0.2429(8) 0.09009(17) 0.6490(4) 0.0320(14) Uani d . 1 1
H H1 -0.2089 0.0651 0.6289 0.038 Uiso calc R 1 1
C C2 -0.3824(8) 0.08945(17) 0.6942(3) 0.0307(13) Uani d . 1 1
H H2 -0.4415 0.0647 0.7026 0.037 Uiso calc R 1 1
C C3 -0.4345(8) 0.12579(17) 0.7270(3) 0.0272(12) Uani d . 1 1
C C4 -0.3394(9) 0.16107(17) 0.7119(4) 0.0344(14) Uani d . 1 1
H H4 -0.3671 0.1862 0.7334 0.041 Uiso calc R 1 1
C C5 -0.2037(8) 0.15924(17) 0.6653(4) 0.0329(14) Uani d . 1 1
H H5 -0.1432 0.1836 0.6560 0.039 Uiso calc R 1 1
C C6 -0.8364(9) 0.09490(19) 0.8285(4) 0.0378(15) Uani d . 1 1
H H6 -0.9146 0.0722 0.8301 0.045 Uiso calc R 1 1
C C7 -0.7093(9) 0.09400(19) 0.7771(4) 0.0380(15) Uani d . 1 1
H H7 -0.7070 0.0715 0.7439 0.046 Uiso calc R 1 1
C C8 -0.5853(8) 0.12672(16) 0.7754(3) 0.0274(12) Uani d . 1 1
C C9 -0.6128(9) 0.16069(18) 0.8199(3) 0.0343(14) Uani d . 1 1
H H9 -0.5412 0.1844 0.8171 0.041 Uiso calc R 1 1
C C10 -0.7446(9) 0.16006(18) 0.8682(4) 0.0360(15) Uani d . 1 1
H H10 -0.7601 0.1837 0.8969 0.043 Uiso calc R 1 1
C C11 0.2471(9) 0.20186(18) 0.6009(3) 0.0335(14) Uani d . 1 1
H H11 0.2313 0.1948 0.6514 0.040 Uiso calc R 1 1
C C12 0.3796(9) 0.23233(19) 0.5929(3) 0.0348(14) Uani d . 1 1
H H12 0.4467 0.2456 0.6368 0.042 Uiso calc R 1 1
C C13 0.4093(8) 0.24236(16) 0.5185(3) 0.0280(13) Uani d . 1 1
C C14 0.2909(8) 0.22430(17) 0.4555(3) 0.0310(13) Uani d . 1 1
H H14 0.2997 0.2319 0.4045 0.037 Uiso calc R 1 1
C C15 0.1605(9) 0.19513(17) 0.4680(3) 0.0304(13) Uani d . 1 1
H H15 0.0818 0.1838 0.4247 0.036 Uiso calc R 1 1
C C16 0.7924(9) 0.29751(18) 0.4372(4) 0.0352(14) Uani d . 1 1
H H16 0.8650 0.2931 0.3986 0.042 Uiso calc R 1 1
C C17 0.6609(9) 0.26805(19) 0.4472(3) 0.0355(14) Uani d . 1 1
H H17 0.6426 0.2451 0.4145 0.043 Uiso calc R 1 1
C C18 0.5554(8) 0.27271(17) 0.5065(3) 0.0278(12) Uani d . 1 1
C C19 0.5869(9) 0.30835(18) 0.5514(4) 0.0343(14) Uani d . 1 1
H H19 0.5204 0.3129 0.5919 0.041 Uiso calc R 1 1
C C20 0.7157(9) 0.33673(19) 0.5360(4) 0.0366(15) Uani d . 1 1
H H20 0.7317 0.3607 0.5660 0.044 Uiso calc R 1 1
C C21 -0.3331(9) 0.14752(18) 0.4278(3) 0.0342(14) Uani d . 1 1
H H21 -0.3599 0.1640 0.4685 0.041 Uiso calc R 1 1
C C22 -0.4564(9) 0.14808(19) 0.3586(3) 0.0352(14) Uani d . 1 1
H H22 -0.5655 0.1640 0.3533 0.042 Uiso calc R 1 1
C C23 -0.4197(8) 0.12482(16) 0.2958(3) 0.0261(12) Uani d . 1 1
C C24 -0.2568(9) 0.1018(2) 0.3082(4) 0.0414(16) Uani d . 1 1
H H24 -0.2257 0.0860 0.2675 0.050 Uiso calc R 1 1
C C25 -0.1385(9) 0.1020(2) 0.3803(4) 0.0386(15) Uani d . 1 1
H H25 -0.0298 0.0858 0.3872 0.046 Uiso calc R 1 1
C C26 -0.6627(9) 0.09736(18) 0.0896(4) 0.0342(14) Uani d . 1 1
H H26 -0.6517 0.0774 0.0521 0.041 Uiso calc R 1 1
C C27 -0.5376(8) 0.09632(18) 0.1602(3) 0.0326(13) Uani d . 1 1
H H27 -0.4438 0.0762 0.1690 0.039 Uiso calc R 1 1
C C28 -0.5519(8) 0.12528(16) 0.2182(3) 0.0267(12) Uani d . 1 1
C C29 -0.6942(8) 0.15461(19) 0.1994(3) 0.0341(14) Uani d . 1 1
H H29 -0.7087 0.1751 0.2355 0.041 Uiso calc R 1 1
C C30 -0.8129(8) 0.15356(18) 0.1282(3) 0.0329(14) Uani d . 1 1
H H30 -0.9084 0.1732 0.1179 0.040 Uiso calc R 1 1
C C31 0.3277(10) 0.0863(2) 0.4967(4) 0.0475(19) Uani d . 1 1
H H31 0.3389 0.1124 0.4758 0.057 Uiso calc R 1 1
C C32 0.4468(9) 0.05619(19) 0.4798(4) 0.0428(17) Uani d . 1 1
H H32 0.5359 0.0624 0.4487 0.051 Uiso calc R 1 1
C C33 0.4365(8) 0.01689(18) 0.5083(3) 0.0302(13) Uani d . 1 1
C C34 0.3011(11) 0.0112(2) 0.5549(5) 0.058(2) Uani d . 1 1
H H34 0.2883 -0.0145 0.5771 0.070 Uiso calc R 1 1
C C35 0.1855(10) 0.0430(2) 0.5688(5) 0.051(2) Uani d . 1 1
H H35 0.0945 0.0376 0.5994 0.061 Uiso calc R 1 1
C C36 -1.1328(9) 0.0501(2) 1.0417(4) 0.0392(15) Uani d . 1 1
H H36 -1.0340 0.0554 1.0832 0.047 Uiso calc R 1 1
C C37 -1.2718(9) 0.02264(19) 1.0534(4) 0.0367(14) Uani d . 1 1
H H37 -1.2641 0.0098 1.1020 0.044 Uiso calc R 1 1
C C38 -1.4211(8) 0.01396(17) 0.9944(3) 0.0287(12) Uani d . 1 1
C C39 -1.4179(10) 0.0331(2) 0.9230(4) 0.0467(17) Uani d . 1 1
H H39 -1.5127 0.0277 0.8800 0.056 Uiso calc R 1 1
C C40 -1.2740(10) 0.0599(2) 0.9161(4) 0.0480(18) Uani d . 1 1
H H40 -1.2755 0.0722 0.8674 0.058 Uiso calc R 1 1
N N1 -0.1530(7) 0.12431(13) 0.6323(3) 0.0273(10) Uani d . 1 1
N N2 -0.8522(7) 0.12694(14) 0.8760(3) 0.0279(10) Uani d . 1 1
N N3 0.1415(7) 0.18220(14) 0.5406(3) 0.0321(11) Uani d . 1 1
N N4 0.8213(7) 0.33187(15) 0.4796(3) 0.0313(11) Uani d . 1 1
N N5 -0.1744(7) 0.12460(13) 0.4413(3) 0.0270(10) Uani d . 1 1
N N6 -0.7985(7) 0.12572(14) 0.0731(3) 0.0296(11) Uani d . 1 1
N N7 0.1957(7) 0.08080(15) 0.5413(3) 0.0299(11) Uani d . 1 1
N N8 -1.1333(7) 0.06960(14) 0.9737(3) 0.0325(11) Uani d . 1 1
O O1 -0.0666(15) -0.0130(2) 0.6676(5) 0.139(4) Uani d . 1 1
O O2 -0.3401(12) -0.0158(3) 0.7042(7) 0.164(4) Uani d . 1 1
O O3 -0.0968(9) -0.06143(15) 0.7597(4) 0.0711(18) Uani d . 1 1
O O4 -0.1105(17) 0.0063(2) 0.7922(5) 0.148(4) Uani d . 1 1
O O6 -0.0371(9) 0.30827(15) 0.7768(3) 0.0673(17) Uani d . 1 1
O O7 -0.2910(7) 0.26223(16) 0.7630(3) 0.0585(14) Uani d . 1 1
O O8 -0.0905(8) 0.26365(15) 0.6697(3) 0.0589(15) Uani d . 1 1
O O9 0.0181(8) 0.23755(19) 0.7945(3) 0.0713(16) Uani d . 1 1
O O1W 0.3437(18) -0.0047(4) 0.7547(7) 0.073(5) Uiso d P 0.480(17) 1
Cl Cl1 -0.1334(3) -0.02079(5) 0.73353(11) 0.0575(6) Uani d . 1 1
Cl Cl2 -0.0999(2) 0.26851(5) 0.75064(9) 0.0403(4) Uani d . 1 1
Cu Cu1 0.00680(10) 0.12611(2) 0.54984(4) 0.0274(2) Uani d . 1 1
Cu Cu2 -0.98541(10) 0.12353(2) 0.96766(4) 0.0285(2) Uani d . 1 1

loop_
_atom_site_aniso_label
_atom_site_aniso_U_11
_atom_site_aniso_U_22
_atom_site_aniso_U_33
_atom_site_aniso_U_12
_atom_site_aniso_U_13
_atom_site_aniso_U_23
C1 0.035(3) 0.025(3) 0.039(3) -0.002(2) 0.014(3) -0.003(2)
C2 0.030(3) 0.025(3) 0.039(3) -0.002(2) 0.010(3) 0.000(2)
C3 0.024(3) 0.031(3) 0.027(3) 0.000(2) 0.007(3) 0.005(2)
C4 0.040(4) 0.022(3) 0.045(4) -0.004(3) 0.019(3) -0.003(2)
C5 0.034(3) 0.027(3) 0.042(3) -0.008(3) 0.018(3) 0.000(3)
C6 0.034(3) 0.034(3) 0.050(4) -0.010(3) 0.019(3) -0.004(3)
C7 0.043(4) 0.037(3) 0.040(4) -0.009(3) 0.022(3) -0.011(3)
C8 0.027(3) 0.025(3) 0.031(3) -0.001(2) 0.007(3) -0.001(2)
C9 0.039(4) 0.032(3) 0.035(3) -0.005(3) 0.014(3) 0.001(3)
C10 0.044(4) 0.027(3) 0.042(4) -0.001(3) 0.021(3) -0.006(3)
C11 0.041(4) 0.033(3) 0.027(3) -0.006(3) 0.009(3) 0.002(3)
C12 0.036(3) 0.042(4) 0.025(3) -0.011(3) 0.002(3) -0.004(3)
C13 0.026(3) 0.023(3) 0.037(3) -0.001(2) 0.011(3) 0.001(2)
C14 0.035(3) 0.031(3) 0.027(3) 0.002(3) 0.005(3) 0.002(2)
C15 0.036(3) 0.027(3) 0.029(3) -0.003(2) 0.006(3) -0.001(2)
C16 0.039(4) 0.037(3) 0.034(3) -0.004(3) 0.017(3) -0.008(3)
C17 0.040(4) 0.039(3) 0.031(3) -0.011(3) 0.014(3) -0.007(3)
C18 0.023(3) 0.031(3) 0.030(3) -0.005(2) 0.006(3) 0.001(2)
C19 0.030(3) 0.037(3) 0.039(3) -0.001(3) 0.015(3) 0.001(3)
C20 0.035(3) 0.038(3) 0.040(4) -0.007(3) 0.015(3) -0.012(3)
C21 0.039(4) 0.034(3) 0.030(3) 0.009(3) 0.007(3) -0.003(3)
C22 0.036(3) 0.038(3) 0.032(3) 0.011(3) 0.006(3) -0.002(3)
C23 0.026(3) 0.022(3) 0.032(3) 0.000(2) 0.010(3) 0.002(2)
C24 0.039(4) 0.044(4) 0.042(4) 0.014(3) 0.012(3) -0.012(3)
C25 0.036(4) 0.047(4) 0.033(3) 0.012(3) 0.006(3) -0.007(3)
C26 0.036(3) 0.033(3) 0.033(3) 0.005(3) 0.005(3) -0.007(3)
C27 0.028(3) 0.035(3) 0.033(3) 0.008(3) 0.001(3) -0.002(3)
C28 0.027(3) 0.022(3) 0.034(3) -0.004(2) 0.014(3) 0.002(2)
C29 0.033(3) 0.038(3) 0.032(3) 0.006(3) 0.005(3) -0.005(3)
C30 0.033(3) 0.031(3) 0.036(3) 0.008(3) 0.009(3) -0.003(3)
C31 0.050(4) 0.030(3) 0.072(5) 0.010(3) 0.038(4) 0.013(3)
C32 0.039(4) 0.033(3) 0.065(4) 0.004(3) 0.033(4) 0.008(3)
C33 0.025(3) 0.032(3) 0.034(3) -0.002(2) 0.005(3) -0.006(2)
C34 0.065(5) 0.033(4) 0.091(6) 0.017(3) 0.052(5) 0.025(4)
C35 0.045(4) 0.042(4) 0.077(5) 0.008(3) 0.039(4) 0.016(4)
C36 0.034(3) 0.051(4) 0.031(3) -0.005(3) -0.001(3) 0.004(3)
C37 0.039(4) 0.041(4) 0.028(3) -0.008(3) 0.002(3) 0.006(3)
C38 0.028(3) 0.029(3) 0.030(3) 0.002(2) 0.006(3) 0.000(2)
C39 0.044(4) 0.062(5) 0.029(3) -0.017(3) -0.006(3) 0.014(3)
C40 0.046(4) 0.065(5) 0.032(4) -0.018(4) 0.003(3) 0.012(3)
N1 0.027(2) 0.027(2) 0.029(3) 0.002(2) 0.006(2) -0.0013(19)
N2 0.023(2) 0.028(2) 0.034(3) 0.000(2) 0.008(2) -0.004(2)
N3 0.034(3) 0.027(3) 0.036(3) -0.001(2) 0.009(2) 0.001(2)
N4 0.029(3) 0.036(3) 0.031(3) -0.006(2) 0.010(2) -0.003(2)
N5 0.026(2) 0.025(2) 0.031(3) -0.0022(19) 0.008(2) -0.002(2)
N6 0.023(2) 0.031(3) 0.036(3) 0.000(2) 0.009(2) -0.003(2)
N7 0.025(3) 0.035(3) 0.030(3) 0.002(2) 0.005(2) 0.001(2)
N8 0.032(3) 0.030(3) 0.036(3) -0.001(2) 0.008(3) 0.004(2)
O1 0.239(11) 0.061(4) 0.159(8) 0.025(5) 0.145(8) 0.038(5)
O2 0.081(6) 0.145(8) 0.247(13) 0.027(5) -0.019(7) 0.036(8)
O3 0.085(4) 0.047(3) 0.095(4) 0.021(3) 0.053(4) 0.026(3)
O4 0.254(12) 0.083(5) 0.088(6) 0.005(6) -0.017(7) -0.036(4)
O6 0.091(4) 0.048(3) 0.070(4) -0.034(3) 0.034(4) -0.021(3)
O7 0.044(3) 0.063(3) 0.072(4) -0.012(2) 0.019(3) -0.008(3)
O8 0.094(4) 0.051(3) 0.036(3) 0.004(3) 0.024(3) 0.002(2)
O9 0.068(4) 0.082(4) 0.058(4) 0.008(3) -0.005(3) 0.027(3)
Cl1 0.0898(15) 0.0381(9) 0.0517(11) 0.0202(9) 0.0316(11) 0.0095(8)
Cl2 0.0521(10) 0.0365(8) 0.0328(8) -0.0097(7) 0.0087(8) -0.0008(6)
Cu1 0.0257(4) 0.0265(4) 0.0330(4) 0.0005(3) 0.0132(3) 0.0002(3)
Cu2 0.0254(4) 0.0294(4) 0.0336(4) 0.0021(3) 0.0131(3) 0.0015(3)

loop_
_atom_type_symbol
_atom_type_description
_atom_type_scat_dispersion_real
_atom_type_scat_dispersion_imag
_atom_type_scat_source
C C 0.0033 0.0016 'International Tables Vol C Tables 4.2.6.8 and 6.1.1.4'
H H 0.0000 0.0000 'International Tables Vol C Tables 4.2.6.8 and 6.1.1.4'
N N 0.0061 0.0033 'International Tables Vol C Tables 4.2.6.8 and 6.1.1.4'
O O 0.0106 0.0060 'International Tables Vol C Tables 4.2.6.8 and 6.1.1.4'
Cu Cu 0.3201 1.2651 'International Tables Vol C Tables 4.2.6.8 and 6.1.1.4'
Cl Cl 0.1484 0.1585 'International Tables Vol C Tables 4.2.6.8 and 6.1.1.4'

loop_
_geom_angle_atom_site_label_1
_geom_angle_atom_site_label_2
_geom_angle_atom_site_label_3
_geom_angle_site_symmetry_1
_geom_angle_site_symmetry_3
_geom_angle
N1 C1 C2 . . 124.3(5)
N1 C1 H1 . . 117.9
C2 C1 H1 . . 117.9
C1 C2 C3 . . 119.8(5)
C1 C2 H2 . . 120.1
C3 C2 H2 . . 120.1
C4 C3 C2 . . 116.4(5)
C4 C3 C8 . . 121.8(5)
C2 C3 C8 . . 121.8(5)
C5 C4 C3 . . 120.2(5)
C5 C4 H4 . . 119.9
C3 C4 H4 . . 119.9
N1 C5 C4 . . 124.1(5)
N1 C5 H5 . . 118.0
C4 C5 H5 . . 118.0
N2 C6 C7 . . 123.3(5)
N2 C6 H6 . . 118.4
C7 C6 H6 . . 118.4
C6 C7 C8 . . 119.8(5)
C6 C7 H7 . . 120.1
C8 C7 H7 . . 120.1
C9 C8 C7 . . 116.1(5)
C9 C8 C3 . . 121.6(5)
C7 C8 C3 . . 122.2(5)
C10 C9 C8 . . 120.9(5)
C10 C9 H9 . . 119.6
C8 C9 H9 . . 119.6
N2 C10 C9 . . 123.1(5)
N2 C10 H10 . . 118.4
C9 C10 H10 . . 118.4
N3 C11 C12 . . 124.1(5)
N3 C11 H11 . . 117.9
C12 C11 H11 . . 117.9
C13 C12 C11 . . 118.8(6)
C13 C12 H12 . . 120.6
C11 C12 H12 . . 120.6
C12 C13 C14 . . 117.3(5)
C12 C13 C18 . . 121.3(6)
C14 C13 C18 . . 121.4(5)
C15 C14 C13 . . 120.3(5)
C15 C14 H14 . . 119.9
C13 C14 H14 . . 119.9
N3 C15 C14 . . 123.0(6)
N3 C15 H15 . . 118.5
C14 C15 H15 . . 118.5
N4 C16 C17 . . 123.6(5)
N4 C16 H16 . . 118.2
C17 C16 H16 . . 118.2
C16 C17 C18 . . 119.8(5)
C16 C17 H17 . . 120.1
C18 C17 H17 . . 120.1
C19 C18 C17 . . 116.6(5)
C19 C18 C13 . . 121.5(5)
C17 C18 C13 . . 121.8(5)
C20 C19 C18 . . 120.0(5)
C20 C19 H19 . . 120.0
C18 C19 H19 . . 120.0
N4 C20 C19 . . 123.5(5)
N4 C20 H20 . . 118.2
C19 C20 H20 . . 118.2
N5 C21 C22 . . 124.0(5)
N5 C21 H21 . . 118.0
C22 C21 H21 . . 118.0
C21 C22 C23 . . 120.0(6)
C21 C22 H22 . . 120.0
C23 C22 H22 . . 120.0
C24 C23 C22 . . 116.7(6)
C24 C23 C28 . . 122.1(5)
C22 C23 C28 . . 121.2(5)
C23 C24 C25 . . 120.6(5)
C23 C24 H24 . . 119.7
C25 C24 H24 . . 119.7
N5 C25 C24 . . 122.5(6)
N5 C25 H25 . . 118.7
C24 C25 H25 . . 118.7
N6 C26 C27 . . 122.8(5)
N6 C26 H26 . . 118.6
C27 C26 H26 . . 118.6
C26 C27 C28 . . 120.1(5)
C26 C27 H27 . . 120.0
C28 C27 H27 . . 120.0
C27 C28 C29 . . 116.0(6)
C27 C28 C23 . . 121.5(5)
C29 C28 C23 . . 122.5(5)
C30 C29 C28 . . 120.5(5)
C30 C29 H29 . . 119.8
C28 C29 H29 . . 119.8
N6 C30 C29 . . 123.2(5)
N6 C30 H30 . . 118.4
C29 C30 H30 . . 118.4
N7 C31 C32 . . 124.6(6)
N7 C31 H31 . . 117.7
C32 C31 H31 . . 117.7
C31 C32 C33 . . 120.6(5)
C31 C32 H32 . . 119.7
C33 C32 H32 . . 119.7
C32 C33 C34 . . 114.9(5)
C32 C33 C33 . 3_656 122.5(6)
C34 C33 C33 . 3_656 122.5(7)
C35 C34 C33 . . 121.1(6)
C35 C34 H34 . . 119.5
C33 C34 H34 . . 119.5
N7 C35 C34 . . 123.9(6)
N7 C35 H35 . . 118.1
C34 C35 H35 . . 118.1
N8 C36 C37 . . 123.2(6)
N8 C36 H36 . . 118.4
C37 C36 H36 . . 118.4
C38 C37 C36 . . 120.9(6)
C38 C37 H37 . . 119.6
C36 C37 H37 . . 119.6
C37 C38 C39 . . 115.9(5)
C37 C38 C38 . 3_257 122.7(6)
C39 C38 C38 . 3_257 121.4(7)
C40 C39 C38 . . 119.6(7)
C40 C39 H39 . . 120.2
C38 C39 H39 . . 120.2
N8 C40 C39 . . 124.7(6)
N8 C40 H40 . . 117.6
C39 C40 H40 . . 117.6
C1 N1 C5 . . 115.1(5)
C1 N1 Cu1 . . 122.9(4)
C5 N1 Cu1 . . 121.0(4)
C6 N2 C10 . . 116.2(5)
C6 N2 Cu2 . . 123.4(4)
C10 N2 Cu2 . . 119.4(4)
C11 N3 C15 . . 116.1(5)
C11 N3 Cu1 . . 124.3(4)
C15 N3 Cu1 . . 117.9(4)
C16 N4 C20 . . 116.5(5)
C16 N4 Cu2 . 4_765 125.3(4)
C20 N4 Cu2 . 4_765 118.2(4)
C21 N5 C25 . . 116.1(5)
C21 N5 Cu1 . . 121.0(4)
C25 N5 Cu1 . . 122.8(4)
C30 N6 C26 . . 117.5(5)
C30 N6 Cu2 . 1_554 122.4(4)
C26 N6 Cu2 . 1_554 120.1(4)
C35 N7 C31 . . 115.0(5)
C35 N7 Cu1 . . 124.4(4)
C31 N7 Cu1 . . 120.1(4)
C40 N8 C36 . . 115.7(5)
C40 N8 Cu2 . . 119.6(4)
C36 N8 Cu2 . . 121.7(4)
O4 Cl1 O1 . . 120.9(6)
O4 Cl1 O3 . . 112.5(5)
O1 Cl1 O3 . . 112.1(4)
O4 Cl1 O2 . . 99.6(7)
O1 Cl1 O2 . . 100.3(7)
O3 Cl1 O2 . . 109.3(5)
O6 Cl2 O8 . . 110.4(3)
O6 Cl2 O9 . . 110.0(4)
O8 Cl2 O9 . . 108.3(3)
O6 Cl2 O7 . . 109.8(3)
O8 Cl2 O7 . . 110.2(4)
O9 Cl2 O7 . . 108.1(3)
N1 Cu1 N7 . . 120.93(19)
N1 Cu1 N3 . . 114.72(18)
N7 Cu1 N3 . . 107.46(19)
N1 Cu1 N5 . . 107.38(19)
N7 Cu1 N5 . . 103.62(19)
N3 Cu1 N5 . . 100.09(19)
N2 Cu2 N4 . 4_366 118.26(19)
N2 Cu2 N8 . . 114.40(19)
N4 Cu2 N8 4_366 . 103.2(2)
N2 Cu2 N6 . 1_556 111.83(19)
N4 Cu2 N6 4_366 1_556 103.47(19)
N8 Cu2 N6 . 1_556 104.15(19)

loop_
_geom_bond_atom_site_label_1
_geom_bond_atom_site_label_2
_geom_bond_site_symmetry_2
_geom_bond_distance
_geom_bond_publ_flag
C1 N1 . 1.340(7) ?
C1 C2 . 1.379(7) ?
C1 H1 . 0.9300 ?
C2 C3 . 1.388(7) ?
C2 H2 . 0.9300 ?
C3 C4 . 1.380(8) ?
C3 C8 . 1.486(8) ?
C4 C5 . 1.375(7) ?
C4 H4 . 0.9300 ?
C5 N1 . 1.347(7) ?
C5 H5 . 0.9300 ?
C6 N2 . 1.342(7) ?
C6 C7 . 1.385(8) ?
C6 H6 . 0.9300 ?
C7 C8 . 1.388(8) ?
C7 H7 . 0.9300 ?
C8 C9 . 1.377(8) ?
C9 C10 . 1.373(8) ?
C9 H9 . 0.9300 ?
C10 N2 . 1.343(7) ?
C10 H10 . 0.9300 ?
C11 N3 . 1.336(8) ?
C11 C12 . 1.395(8) ?
C11 H11 . 0.9300 ?
C12 C13 . 1.383(8) ?
C12 H12 . 0.9300 ?
C13 C14 . 1.386(8) ?
C13 C18 . 1.480(8) ?
C14 C15 . 1.376(8) ?
C14 H14 . 0.9300 ?
C15 N3 . 1.355(7) ?
C15 H15 . 0.9300 ?
C16 N4 . 1.328(7) ?
C16 C17 . 1.376(8) ?
C16 H16 . 0.9300 ?
C17 C18 . 1.391(7) ?
C17 H17 . 0.9300 ?
C18 C19 . 1.387(8) ?
C19 C20 . 1.364(8) ?
C19 H19 . 0.9300 ?
C20 N4 . 1.351(7) ?
C20 H20 . 0.9300 ?
C21 N5 . 1.346(7) ?
C21 C22 . 1.356(9) ?
C21 H21 . 0.9300 ?
C22 C23 . 1.388(8) ?
C22 H22 . 0.9300 ?
C23 C24 . 1.371(8) ?
C23 C28 . 1.499(9) ?
C24 C25 . 1.379(9) ?
C24 H24 . 0.9300 ?
C25 N5 . 1.348(7) ?
C25 H25 . 0.9300 ?
C26 N6 . 1.333(7) ?
C26 C27 . 1.381(8) ?
C26 H26 . 0.9300 ?
C27 C28 . 1.391(8) ?
C27 H27 . 0.9300 ?
C28 C29 . 1.391(8) ?
C29 C30 . 1.367(8) ?
C29 H29 . 0.9300 ?
C30 N6 . 1.331(7) ?
C30 H30 . 0.9300 ?
C31 N7 . 1.339(7) ?
C31 C32 . 1.364(8) ?
C31 H31 . 0.9300 ?
C32 C33 . 1.372(8) ?
C32 H32 . 0.9300 ?
C33 C34 . 1.384(8) ?
C33 C33 3_656 1.486(11) ?
C34 C35 . 1.370(9) ?
C34 H34 . 0.9300 ?
C35 N7 . 1.320(8) ?
C35 H35 . 0.9300 ?
C36 N8 . 1.336(7) ?
C36 C37 . 1.381(9) ?
C36 H36 . 0.9300 ?
C37 C38 . 1.371(9) ?
C37 H37 . 0.9300 ?
C38 C39 . 1.388(8) ?
C38 C38 3_257 1.490(11) ?
C39 C40 . 1.373(9) ?
C39 H39 . 0.9300 ?
C40 N8 . 1.324(8) ?
C40 H40 . 0.9300 ?
N1 Cu1 . 1.989(4) yes
N2 Cu2 . 2.000(4) yes
N3 Cu1 . 2.078(5) yes
N4 Cu2 4_765 2.040(5) yes
N5 Cu1 . 2.086(5) yes
N6 Cu2 1_554 2.064(5) yes
N7 Cu1 . 2.023(5) yes
N8 Cu2 . 2.057(5) yes
O1 Cl1 . 1.340(6) ?
O2 Cl1 . 1.490(9) ?
O3 Cl1 . 1.401(5) ?
O4 Cl1 . 1.330(7) ?
O6 Cl2 . 1.412(5) ?
O7 Cl2 . 1.442(5) ?
O8 Cl2 . 1.424(5) ?
O9 Cl2 . 1.438(6) ?
